data_4074648
loop_
_publ_author_name
'Shapiro, Pamela J.'
'Zehnder, Ralph'
'Foo, David M.'
'Perrotin, Philippe'
'Budzelaar, Peter H. M.'
'Leitch, Sharon'
'Twamley, Brendan'

_publ_section_title
;
 ansa-Chromocene Complexes. 2. Isocyanide Derivatives of Cr(II) and
 Cr(III), Their Syntheses, X-ray Crystal Structures, and Physical
 Properties
;
_journal_issue 3
_journal_name_full Organometallics
_journal_page_first 719
_journal_paper_doi 10.1021/om050710j
_journal_volume 25
_journal_year 2006
_chemical_formula_moiety 'C25 H29 Cr N, C24 B F20, C7 H8'
_chemical_formula_sum 'C56 H37 B Cr F20 N'
_chemical_formula_weight 1166.68
_chemical_name_common '[Me4C2Cp2CrCNdiep][BARF] + toluene'
_chemical_name_systematic
; 
 ? 
;
_space_group_IT_number 9
_symmetry_cell_setting monoclinic
_symmetry_space_group_name_Hall 'C -2yc'
_symmetry_space_group_name_H-M 'C 1 c 1'
_atom_sites_solution_hydrogens geom
_atom_sites_solution_primary direct
_atom_sites_solution_secondary difmap
_audit_creation_method SHELXL-97
_cell_angle_alpha 90.00
_cell_angle_beta 93.05(2)
_cell_angle_gamma 90.00
_cell_formula_units_Z 4
_cell_length_a 11.5318(8)
_cell_length_b 27.2656(19)
_cell_length_c 15.4718(11)
_cell_measurement_reflns_used 986
_cell_measurement_temperature 203(2)
_cell_measurement_theta_max 22.50
_cell_measurement_theta_min 2.27
_cell_volume 4857.8(6)
_computing_cell_refinement 'Bruker SMART'
_computing_data_collection 'Bruker SMART'
_computing_data_reduction 'Bruker SAINTPlus v. 6.02'
_computing_molecular_graphics 'XP, Bruker SHELXTL v. 5.10'
_computing_publication_material 'XCIF, Bruker SHELXTL v. 5.10'
_computing_structure_refinement 'XL, Bruker SHELXTL v. 5.10'
_computing_structure_solution 'XS, Bruker SHELXTL v. 5.10'
_diffrn_ambient_temperature 203(2)
_diffrn_detector_area_resol_mean 8.3
_diffrn_measured_fraction_theta_full 1.000
_diffrn_measured_fraction_theta_max 1.000
_diffrn_measurement_device_type 'Bruker/Siemens SMART 1K'
_diffrn_measurement_method \w
_diffrn_radiation_monochromator graphite
_diffrn_radiation_source 'normal-focus sealed tube'
_diffrn_radiation_type MoK\a
_diffrn_radiation_wavelength 0.71073
_diffrn_reflns_av_R_equivalents 0.0480
_diffrn_reflns_av_sigmaI/netI 0.0694
_diffrn_reflns_limit_h_max 13
_diffrn_reflns_limit_h_min -13
_diffrn_reflns_limit_k_max 30
_diffrn_reflns_limit_k_min -32
_diffrn_reflns_limit_l_max 18
_diffrn_reflns_limit_l_min -15
_diffrn_reflns_number 21193
_diffrn_reflns_theta_full 25.25
_diffrn_reflns_theta_max 25.25
_diffrn_reflns_theta_min 1.92
_diffrn_standards_number 0
_exptl_absorpt_coefficient_mu 0.354
_exptl_absorpt_correction_T_max 0.9860
_exptl_absorpt_correction_T_min 0.9135
_exptl_absorpt_correction_type multi-scan
_exptl_absorpt_process_details 'SADABS; Bruker, 2001'
_exptl_crystal_colour orange
_exptl_crystal_density_diffrn 1.595
_exptl_crystal_density_method 'not measured'
_exptl_crystal_description plate
_exptl_crystal_F_000 2356
_exptl_crystal_size_max 0.26
_exptl_crystal_size_mid 0.23
_exptl_crystal_size_min 0.04
_refine_diff_density_max 0.268
_refine_diff_density_min -0.251
_refine_diff_density_rms 0.043
_refine_ls_abs_structure_details 'Flack H D (1983), Acta Cryst. A39, 876-881'
_refine_ls_abs_structure_Flack 0.009(19)
_refine_ls_extinction_method none
_refine_ls_goodness_of_fit_ref 1.014
_refine_ls_hydrogen_treatment constr
_refine_ls_matrix_type full
_refine_ls_number_parameters 717
_refine_ls_number_reflns 7472
_refine_ls_number_restraints 2
_refine_ls_restrained_S_all 1.014
_refine_ls_R_factor_all 0.0685
_refine_ls_R_factor_gt 0.0438
_refine_ls_shift/su_max 0.001
_refine_ls_shift/su_mean 0.000
_refine_ls_structure_factor_coef Fsqd
_refine_ls_weighting_details 'calc w=1/[\s^2^(Fo^2^)+(0.0344P)^2^+0.2069P] where P=(Fo^2^+2Fc^2^)/3'
_refine_ls_weighting_scheme calc
_refine_ls_wR_factor_gt 0.0798
_refine_ls_wR_factor_ref 0.0886
_reflns_number_gt 5591
_reflns_number_total 7472
_reflns_threshold_expression I>2\s(I)
_cod_data_source_file om050710jsi20050817_120010.cif
_cod_data_source_block d:\temp\pam\paper\bt350
_cod_depositor_comments
;
The following automatic conversions were performed:

'_symmetry_cell_setting' value 'Monoclinic' changed to 'monoclinic'
according to /home/saulius/struct/CIF-dictionaries/cif_core.dic
dictionary named 'cif_core.dic' version 2.4.1 from 2010-06-29.

Automatic conversion script
Id: cif_fix_values 1715 2011-07-08 13:25:40Z adriana 
;
_cod_original_sg_symbol_H-M Cc
_cod_database_code 4074648

loop_
_symmetry_equiv_pos_as_xyz
'x, y, z'
'x, -y, z+1/2'
'x+1/2, y+1/2, z'
'x+1/2, -y+1/2, z+1/2'

loop_
_atom_site_label
_atom_site_type_symbol
_atom_site_fract_x
_atom_site_fract_y
_atom_site_fract_z
_atom_site_U_iso_or_equiv
_atom_site_adp_type
_atom_site_occupancy
_atom_site_symmetry_multiplicity
_atom_site_calc_flag
_atom_site_refinement_flags
B1 B 0.9989(4) 0.90742(17) 0.7838(3) 0.0325(11) Uani 1 1 d .
C1 C 0.4353(4) 0.87317(16) 0.1161(3) 0.0405(11) Uani 1 1 d .
H1 H 0.5137 0.8646 0.1116 0.049 Uiso 1 1 calc R
C2 C 0.3407(5) 0.84597(19) 0.0836(3) 0.0535(13) Uani 1 1 d .
H2 H 0.3438 0.8159 0.0540 0.064 Uiso 1 1 calc R
C3 C 0.2385(4) 0.87195(19) 0.1033(3) 0.0525(13) Uani 1 1 d .
H3 H 0.1618 0.8621 0.0888 0.063 Uiso 1 1 calc R
C4 C 0.2714(4) 0.91435(17) 0.1476(3) 0.0436(12) Uani 1 1 d .
H4 H 0.2203 0.9381 0.1680 0.052 Uiso 1 1 calc R
C5 C 0.3947(3) 0.91623(15) 0.1575(2) 0.0322(10) Uani 1 1 d .
C6 C 0.4677(4) 0.95453(17) 0.2074(3) 0.0425(11) Uani 1 1 d .
C7 C 0.5304(4) 0.92940(17) 0.2886(3) 0.0438(11) Uani 1 1 d .
C8 C 0.4545(4) 0.88682(17) 0.3161(3) 0.0419(11) Uani 1 1 d .
C9 C 0.4817(5) 0.83649(19) 0.3133(3) 0.0563(14) Uani 1 1 d .
H9 H 0.5525 0.8233 0.2966 0.068 Uiso 1 1 calc R
C10 C 0.3855(5) 0.80888(18) 0.3397(3) 0.0578(14) Uani 1 1 d .
H10 H 0.3806 0.7745 0.3433 0.069 Uiso 1 1 calc R
C11 C 0.2977(6) 0.84324(19) 0.3596(3) 0.0600(15) Uani 1 1 d .
H11 H 0.2240 0.8355 0.3788 0.072 Uiso 1 1 calc R
C12 C 0.3396(4) 0.89009(18) 0.3458(3) 0.0500(12) Uani 1 1 d .
H12 H 0.2988 0.9194 0.3545 0.060 Uiso 1 1 calc R
C13 C 0.3870(4) 0.99611(17) 0.2338(3) 0.0514(12) Uani 1 1 d .
H13A H 0.4328 1.0221 0.2614 0.077 Uiso 1 1 calc R
H13B H 0.3323 0.9836 0.2740 0.077 Uiso 1 1 calc R
H13C H 0.3448 1.0089 0.1828 0.077 Uiso 1 1 calc R
C14 C 0.5523(4) 0.97776(19) 0.1463(3) 0.0571(14) Uani 1 1 d .
H14A H 0.6011 0.9524 0.1233 0.086 Uiso 1 1 calc R
H14B H 0.6005 1.0016 0.1779 0.086 Uiso 1 1 calc R
H14C H 0.5089 0.9939 0.0991 0.086 Uiso 1 1 calc R
C15 C 0.5481(5) 0.9642(2) 0.3661(3) 0.0708(17) Uani 1 1 d .
H15A H 0.5855 0.9467 0.4145 0.106 Uiso 1 1 calc R
H15B H 0.4733 0.9765 0.3824 0.106 Uiso 1 1 calc R
H15C H 0.5965 0.9916 0.3503 0.106 Uiso 1 1 calc R
C16 C 0.6508(4) 0.9093(2) 0.2695(4) 0.0735(17) Uani 1 1 d .
H16A H 0.7039 0.9365 0.2623 0.110 Uiso 1 1 calc R
H16B H 0.6450 0.8900 0.2168 0.110 Uiso 1 1 calc R
H16C H 0.6795 0.8889 0.3172 0.110 Uiso 1 1 calc R
C17 C 0.2365(4) 0.79380(18) 0.2086(3) 0.0403(11) Uani 1 1 d .
C18 C 0.1094(4) 0.71646(16) 0.1980(3) 0.0433(11) Uani 1 1 d .
C19 C 0.0800(4) 0.69493(17) 0.1173(3) 0.0479(12) Uani 1 1 d .
C20 C 0.0102(4) 0.65384(19) 0.1172(4) 0.0569(14) Uani 1 1 d .
H20 H -0.0119 0.6386 0.0644 0.068 Uiso 1 1 calc R
C21 C -0.0275(4) 0.6348(2) 0.1932(4) 0.0673(16) Uani 1 1 d .
H21 H -0.0762 0.6071 0.1915 0.081 Uiso 1 1 calc R
C22 C 0.0052(4) 0.65591(19) 0.2720(4) 0.0606(15) Uani 1 1 d .
H22 H -0.0196 0.6419 0.3234 0.073 Uiso 1 1 calc R
C23 C 0.0747(4) 0.69773(18) 0.2760(3) 0.0483(13) Uani 1 1 d .
C24 C 0.1098(4) 0.72295(19) 0.3595(3) 0.0621(15) Uani 1 1 d .
H24A H 0.1935 0.7210 0.3696 0.093 Uiso 1 1 calc R
H24B H 0.0724 0.7071 0.4067 0.093 Uiso 1 1 calc R
H24C H 0.0864 0.7571 0.3563 0.093 Uiso 1 1 calc R
C25 C 0.1242(4) 0.7150(2) 0.0353(3) 0.0670(16) Uani 1 1 d .
H25A H 0.1455 0.6882 -0.0018 0.101 Uiso 1 1 calc R
H25B H 0.1917 0.7354 0.0488 0.101 Uiso 1 1 calc R
H25C H 0.0640 0.7346 0.0058 0.101 Uiso 1 1 calc R
C26 C 1.0926(3) 0.93778(15) 0.8477(3) 0.0305(9) Uani 1 1 d .
C27 C 1.2059(3) 0.92455(16) 0.8681(3) 0.0333(10) Uani 1 1 d .
C28 C 1.2798(3) 0.95088(16) 0.9257(3) 0.0341(10) Uani 1 1 d .
C29 C 1.2399(4) 0.99192(16) 0.9650(3) 0.0385(10) Uani 1 1 d .
C30 C 1.1267(4) 1.00630(15) 0.9475(3) 0.0356(10) Uani 1 1 d .
C31 C 1.0568(3) 0.97958(15) 0.8901(3) 0.0315(10) Uani 1 1 d .
C32 C 0.9310(3) 0.94106(14) 0.7084(3) 0.0309(9) Uani 1 1 d .
C33 C 0.9598(3) 0.98729(15) 0.6796(3) 0.0348(10) Uani 1 1 d .
C34 C 0.9052(4) 1.01079(16) 0.6096(3) 0.0365(10) Uani 1 1 d .
C35 C 0.8168(4) 0.98745(17) 0.5632(3) 0.0427(12) Uani 1 1 d .
C36 C 0.7856(4) 0.94139(17) 0.5862(3) 0.0415(11) Uani 1 1 d .
C37 C 0.8424(4) 0.91945(15) 0.6567(3) 0.0368(10) Uani 1 1 d .
C38 C 1.0583(3) 0.86511(15) 0.7229(3) 0.0308(9) Uani 1 1 d .
C39 C 1.0256(4) 0.81718(16) 0.7116(3) 0.0405(11) Uani 1 1 d .
C40 C 1.0694(4) 0.78624(17) 0.6501(3) 0.0507(13) Uani 1 1 d .
C41 C 1.1497(4) 0.80359(17) 0.5957(3) 0.0485(12) Uani 1 1 d .
C42 C 1.1849(3) 0.85152(17) 0.6030(3) 0.0364(10) Uani 1 1 d .
C43 C 1.1403(3) 0.88060(15) 0.6658(3) 0.0319(10) Uani 1 1 d .
C44 C 0.9096(3) 0.88549(15) 0.8554(2) 0.0303(9) Uani 1 1 d .
C45 C 0.7972(3) 0.90102(15) 0.8689(3) 0.0331(10) Uani 1 1 d .
C46 C 0.7338(3) 0.88612(16) 0.9379(3) 0.0359(10) Uani 1 1 d .
C47 C 0.7812(4) 0.85357(17) 0.9967(3) 0.0397(11) Uani 1 1 d .
C48 C 0.8916(4) 0.83651(15) 0.9867(3) 0.0394(11) Uani 1 1 d .
C49 C 0.9517(3) 0.85239(16) 0.9179(3) 0.0358(10) Uani 1 1 d .
C50 C 0.2818(6) 0.7597(2) 0.8446(4) 0.0873(19) Uani 1 1 d .
H50A H 0.2801 0.7767 0.7895 0.131 Uiso 1 1 calc R
H50B H 0.3200 0.7800 0.8889 0.131 Uiso 1 1 calc R
H50C H 0.2030 0.7528 0.8600 0.131 Uiso 1 1 calc R
C51 C 0.3469(4) 0.7125(2) 0.8374(4) 0.0621(15) Uani 1 1 d .
C52 C 0.3731(5) 0.6945(2) 0.7597(4) 0.0681(16) Uani 1 1 d .
H52A H 0.3499 0.7117 0.7091 0.082 Uiso 1 1 calc R
C53 C 0.4333(5) 0.6513(3) 0.7537(5) 0.0800(18) Uani 1 1 d .
H53A H 0.4500 0.6391 0.6990 0.096 Uiso 1 1 calc R
C54 C 0.4690(5) 0.6261(2) 0.8258(5) 0.0786(18) Uani 1 1 d .
H54A H 0.5107 0.5967 0.8205 0.094 Uiso 1 1 calc R
C55 C 0.4451(5) 0.6428(2) 0.9048(4) 0.0752(18) Uani 1 1 d .
H55A H 0.4692 0.6250 0.9547 0.090 Uiso 1 1 calc R
C56 C 0.3842(5) 0.6869(2) 0.9121(4) 0.0713(16) Uani 1 1 d .
H56A H 0.3685 0.6992 0.9669 0.086 Uiso 1 1 calc R
Cr1 Cr 0.33293(6) 0.85141(2) 0.22361(4) 0.03806(18) Uani 1 1 d .
F27 F 1.25349(19) 0.88442(9) 0.83372(15) 0.0418(6) Uani 1 1 d .
F28 F 1.38976(19) 0.93591(9) 0.94205(15) 0.0477(6) Uani 1 1 d .
F29 F 1.3101(2) 1.01780(10) 1.01965(16) 0.0531(7) Uani 1 1 d .
F30 F 1.0858(2) 1.04665(9) 0.98641(16) 0.0500(7) Uani 1 1 d .
F31 F 0.94650(18) 0.99553(9) 0.87705(15) 0.0427(6) Uani 1 1 d .
F33 F 1.04858(19) 1.01301(8) 0.71978(15) 0.0434(6) Uani 1 1 d .
F34 F 0.9396(2) 1.05585(10) 0.58628(17) 0.0553(7) Uani 1 1 d .
F35 F 0.7618(2) 1.01004(10) 0.49546(16) 0.0549(7) Uani 1 1 d .
F36 F 0.7009(2) 0.91731(11) 0.54039(18) 0.0609(8) Uani 1 1 d .
F37 F 0.8070(2) 0.87353(9) 0.67545(16) 0.0461(6) Uani 1 1 d .
F39 F 0.9440(2) 0.79640(9) 0.76044(16) 0.0528(7) Uani 1 1 d .
F40 F 1.0343(3) 0.73930(10) 0.6442(2) 0.0796(10) Uani 1 1 d .
F41 F 1.1927(3) 0.77445(11) 0.53518(19) 0.0741(9) Uani 1 1 d .
F42 F 1.2601(2) 0.87004(9) 0.54822(15) 0.0501(7) Uani 1 1 d .
F43 F 1.17817(19) 0.92730(8) 0.66956(15) 0.0392(6) Uani 1 1 d .
F45 F 0.74459(19) 0.93448(9) 0.81622(16) 0.0441(6) Uani 1 1 d .
F46 F 0.6258(2) 0.90341(9) 0.94700(17) 0.0508(7) Uani 1 1 d .
F47 F 0.7206(2) 0.83852(10) 1.06411(17) 0.0586(8) Uani 1 1 d .
F48 F 0.9401(2) 0.80474(10) 1.04502(17) 0.0614(8) Uani 1 1 d .
F49 F 1.06184(19) 0.83469(9) 0.91361(15) 0.0454(6) Uani 1 1 d .
N1 N 0.1789(3) 0.75833(14) 0.2006(2) 0.0453(9) Uani 1 1 d .

loop_
_atom_site_aniso_label
_atom_site_aniso_U_11
_atom_site_aniso_U_22
_atom_site_aniso_U_33
_atom_site_aniso_U_23
_atom_site_aniso_U_13
_atom_site_aniso_U_12
B1 0.032(3) 0.029(3) 0.036(3) 0.005(2) -0.001(2) -0.001(2)
C1 0.047(3) 0.046(3) 0.029(2) 0.002(2) 0.008(2) 0.001(2)
C2 0.075(4) 0.053(3) 0.032(3) -0.005(2) 0.005(3) -0.013(3)
C3 0.052(3) 0.065(4) 0.039(3) 0.009(3) -0.011(2) -0.016(3)
C4 0.042(3) 0.043(3) 0.046(3) 0.013(2) -0.002(2) 0.007(2)
C5 0.036(2) 0.038(3) 0.023(2) 0.0046(18) 0.0022(18) 0.0028(19)
C6 0.042(3) 0.050(3) 0.035(3) 0.006(2) -0.003(2) -0.007(2)
C7 0.043(3) 0.047(3) 0.040(3) 0.002(2) -0.009(2) -0.003(2)
C8 0.051(3) 0.040(3) 0.034(3) 0.000(2) -0.010(2) 0.005(2)
C9 0.067(3) 0.054(3) 0.046(3) 0.002(2) -0.019(3) 0.014(3)
C10 0.101(4) 0.038(3) 0.032(3) 0.008(2) -0.017(3) -0.002(3)
C11 0.098(4) 0.055(4) 0.029(3) 0.003(2) 0.017(3) -0.020(3)
C12 0.075(4) 0.043(3) 0.032(3) -0.007(2) 0.009(2) 0.000(3)
C13 0.067(3) 0.035(3) 0.051(3) 0.003(2) -0.006(3) 0.004(2)
C14 0.050(3) 0.065(4) 0.056(3) 0.003(3) 0.002(3) -0.020(3)
C15 0.088(4) 0.060(4) 0.061(4) 0.002(3) -0.029(3) -0.020(3)
C16 0.043(3) 0.088(5) 0.088(4) 0.010(3) -0.009(3) 0.007(3)
C17 0.043(3) 0.040(3) 0.038(3) 0.004(2) 0.006(2) 0.006(2)
C18 0.032(2) 0.030(3) 0.068(4) 0.006(2) 0.002(2) -0.002(2)
C19 0.038(3) 0.043(3) 0.062(3) -0.001(3) 0.002(2) 0.001(2)
C20 0.039(3) 0.054(3) 0.077(4) -0.005(3) -0.002(3) 0.003(2)
C21 0.051(3) 0.049(3) 0.101(5) 0.008(3) -0.003(3) -0.014(3)
C22 0.049(3) 0.051(3) 0.082(4) 0.024(3) 0.003(3) -0.003(3)
C23 0.040(3) 0.047(3) 0.058(3) 0.015(2) -0.003(2) 0.008(2)
C24 0.058(3) 0.062(4) 0.065(4) 0.022(3) -0.003(3) 0.001(3)
C25 0.060(3) 0.079(4) 0.064(4) -0.009(3) 0.012(3) -0.006(3)
C26 0.034(2) 0.032(2) 0.027(2) 0.0041(18) 0.0055(18) -0.0024(18)
C27 0.032(2) 0.040(3) 0.028(2) 0.0029(19) 0.0056(19) 0.003(2)
C28 0.027(2) 0.041(3) 0.034(2) 0.010(2) -0.0014(19) -0.0024(19)
C29 0.044(3) 0.044(3) 0.027(2) 0.000(2) -0.007(2) -0.008(2)
C30 0.043(3) 0.032(3) 0.032(2) -0.0035(19) 0.006(2) 0.000(2)
C31 0.027(2) 0.037(3) 0.030(2) 0.0058(19) 0.0016(18) 0.0012(19)
C32 0.029(2) 0.031(2) 0.033(2) 0.0024(19) 0.0039(18) -0.0007(18)
C33 0.029(2) 0.038(3) 0.037(3) 0.000(2) -0.0001(19) 0.001(2)
C34 0.041(2) 0.034(3) 0.036(3) 0.009(2) 0.009(2) 0.002(2)
C35 0.036(2) 0.053(3) 0.039(3) 0.017(2) -0.005(2) 0.008(2)
C36 0.034(2) 0.050(3) 0.040(3) 0.009(2) -0.001(2) -0.008(2)
C37 0.037(2) 0.035(3) 0.038(3) 0.009(2) 0.003(2) -0.005(2)
C38 0.031(2) 0.035(2) 0.026(2) 0.0008(18) -0.0002(18) 0.0015(18)
C39 0.048(3) 0.036(3) 0.038(3) 0.006(2) 0.007(2) -0.009(2)
C40 0.071(3) 0.033(3) 0.049(3) -0.005(2) 0.011(3) -0.009(2)
C41 0.068(3) 0.038(3) 0.040(3) -0.012(2) 0.010(3) 0.005(2)
C42 0.038(2) 0.043(3) 0.029(2) 0.005(2) 0.0044(19) 0.001(2)
C43 0.033(2) 0.034(3) 0.028(2) -0.0008(19) -0.0025(18) -0.0026(19)
C44 0.028(2) 0.032(2) 0.031(2) -0.0002(18) -0.0012(18) -0.0005(18)
C45 0.031(2) 0.032(3) 0.036(3) 0.0031(19) -0.001(2) -0.0002(19)
C46 0.028(2) 0.037(3) 0.043(3) -0.008(2) 0.0070(19) 0.0002(19)
C47 0.043(3) 0.043(3) 0.034(3) 0.000(2) 0.015(2) -0.005(2)
C48 0.047(3) 0.035(3) 0.038(3) 0.007(2) 0.010(2) 0.006(2)
C49 0.031(2) 0.037(3) 0.040(3) -0.003(2) 0.0068(19) 0.001(2)
C50 0.087(5) 0.086(5) 0.089(5) 0.001(4) 0.008(4) 0.013(4)
C51 0.040(3) 0.051(3) 0.095(5) 0.000(3) 0.001(3) -0.005(2)
C52 0.066(4) 0.070(4) 0.068(4) -0.005(3) 0.003(3) -0.013(3)
C53 0.085(5) 0.075(5) 0.080(5) -0.016(4) 0.009(4) -0.005(4)
C54 0.063(4) 0.062(4) 0.112(6) 0.004(4) 0.016(4) 0.005(3)
C55 0.073(4) 0.075(5) 0.079(5) 0.020(4) 0.010(3) 0.008(4)
C56 0.061(3) 0.083(5) 0.070(4) 0.001(3) 0.007(3) 0.004(3)
Cr1 0.0467(4) 0.0375(4) 0.0301(4) 0.0012(3) 0.0033(3) -0.0004(4)
F27 0.0352(13) 0.0462(16) 0.0438(15) -0.0051(12) -0.0011(11) 0.0100(12)
F28 0.0328(14) 0.0624(18) 0.0466(16) 0.0049(13) -0.0094(12) 0.0052(12)
F29 0.0501(16) 0.0625(18) 0.0452(16) -0.0062(13) -0.0132(13) -0.0072(14)
F30 0.0523(16) 0.0479(17) 0.0495(16) -0.0161(13) -0.0007(13) 0.0050(13)
F31 0.0313(13) 0.0444(15) 0.0527(16) -0.0074(12) 0.0041(11) 0.0072(11)
F33 0.0453(14) 0.0389(15) 0.0455(15) 0.0040(12) -0.0032(12) -0.0099(12)
F34 0.0646(17) 0.0423(16) 0.0586(19) 0.0189(13) -0.0004(14) -0.0015(13)
F35 0.0513(16) 0.0654(19) 0.0470(17) 0.0226(13) -0.0059(13) 0.0041(13)
F36 0.0513(16) 0.073(2) 0.0562(18) 0.0170(14) -0.0191(14) -0.0159(14)
F37 0.0471(14) 0.0420(16) 0.0479(16) 0.0079(12) -0.0106(12) -0.0137(12)
F39 0.0659(17) 0.0390(16) 0.0550(17) -0.0033(12) 0.0177(14) -0.0171(13)
F40 0.122(3) 0.0361(17) 0.084(2) -0.0186(15) 0.034(2) -0.0194(17)
F41 0.105(2) 0.059(2) 0.060(2) -0.0210(15) 0.0282(18) 0.0037(17)
F42 0.0524(15) 0.0624(18) 0.0369(16) 0.0004(12) 0.0152(13) 0.0007(13)
F43 0.0419(13) 0.0362(15) 0.0399(14) 0.0007(11) 0.0070(11) -0.0068(11)
F45 0.0333(13) 0.0465(16) 0.0522(17) 0.0099(12) 0.0010(12) 0.0075(11)
F46 0.0342(14) 0.0593(18) 0.0600(18) -0.0021(13) 0.0121(12) 0.0045(12)
F47 0.0598(18) 0.0662(19) 0.0523(17) 0.0119(14) 0.0271(14) 0.0009(14)
F48 0.0628(17) 0.070(2) 0.0530(18) 0.0264(15) 0.0163(14) 0.0186(15)
F49 0.0375(14) 0.0519(17) 0.0472(16) 0.0130(12) 0.0066(12) 0.0131(12)
N1 0.047(2) 0.039(2) 0.051(3) 0.0039(19) 0.0036(19) 0.002(2)

loop_
_atom_type_symbol
_atom_type_description
_atom_type_scat_dispersion_real
_atom_type_scat_dispersion_imag
_atom_type_scat_source
C C 0.0033 0.0016 'International Tables Vol C Tables 4.2.6.8 and 6.1.1.4'
H H 0.0000 0.0000 'International Tables Vol C Tables 4.2.6.8 and 6.1.1.4'
B B 0.0013 0.0007 'International Tables Vol C Tables 4.2.6.8 and 6.1.1.4'
N N 0.0061 0.0033 'International Tables Vol C Tables 4.2.6.8 and 6.1.1.4'
F F 0.0171 0.0103 'International Tables Vol C Tables 4.2.6.8 and 6.1.1.4'
Cr Cr 0.3209 0.6236 'International Tables Vol C Tables 4.2.6.8 and 6.1.1.4'

loop_
_geom_angle_atom_site_label_1
_geom_angle_atom_site_label_2
_geom_angle_atom_site_label_3
_geom_angle
C26 B1 C32 114.6(3)
C26 B1 C38 114.3(3)
C32 B1 C38 100.3(3)
C26 B1 C44 101.0(3)
C32 B1 C44 112.6(3)
C38 B1 C44 114.7(3)
C2 C1 C5 109.3(4)
C2 C1 Cr1 71.5(3)
C5 C1 Cr1 71.1(2)
C2 C1 H1 125.3
C5 C1 H1 125.3
Cr1 C1 H1 123.6
C1 C2 C3 107.5(4)
C1 C2 Cr1 71.2(3)
C3 C2 Cr1 71.0(3)
C1 C2 H2 126.3
C3 C2 H2 126.3
Cr1 C2 H2 123.3
C4 C3 C2 108.3(4)
C4 C3 Cr1 71.4(3)
C2 C3 Cr1 70.9(3)
C4 C3 H3 125.9
C2 C3 H3 125.9
Cr1 C3 H3 123.5
C3 C4 C5 109.2(4)
C3 C4 Cr1 71.5(3)
C5 C4 Cr1 71.1(2)
C3 C4 H4 125.4
C5 C4 H4 125.4
Cr1 C4 H4 123.6
C4 C5 C1 105.8(4)
C4 C5 C6 126.9(4)
C1 C5 C6 127.2(4)
C4 C5 Cr1 70.8(2)
C1 C5 Cr1 70.6(2)
C6 C5 Cr1 120.2(3)
C5 C6 C14 108.8(4)
C5 C6 C13 108.3(4)
C14 C6 C13 105.9(4)
C5 C6 C7 108.9(4)
C14 C6 C7 113.1(4)
C13 C6 C7 111.6(4)
C8 C7 C15 107.9(4)
C8 C7 C16 108.7(4)
C15 C7 C16 106.7(4)
C8 C7 C6 107.9(3)
C15 C7 C6 113.0(4)
C16 C7 C6 112.5(4)
C9 C8 C12 106.4(4)
C9 C8 C7 126.8(4)
C12 C8 C7 126.7(4)
C9 C8 Cr1 71.6(3)
C12 C8 Cr1 70.3(2)
C7 C8 Cr1 120.8(3)
C8 C9 C10 109.2(5)
C8 C9 Cr1 70.7(3)
C10 C9 Cr1 71.4(3)
C8 C9 H9 125.4
C10 C9 H9 125.4
Cr1 C9 H9 124.0
C9 C10 C11 106.8(4)
C9 C10 Cr1 70.8(3)
C11 C10 Cr1 70.2(3)
C9 C10 H10 126.6
C11 C10 H10 126.6
Cr1 C10 H10 124.1
C12 C11 C10 108.4(5)
C12 C11 Cr1 70.8(3)
C10 C11 Cr1 71.8(3)
C12 C11 H11 125.8
C10 C11 H11 125.8
Cr1 C11 H11 123.2
C11 C12 C8 109.2(5)
C11 C12 Cr1 71.9(3)
C8 C12 Cr1 71.3(2)
C11 C12 H12 125.4
C8 C12 H12 125.4
Cr1 C12 H12 123.0
C6 C13 H13A 109.5
C6 C13 H13B 109.5
H13A C13 H13B 109.5
C6 C13 H13C 109.5
H13A C13 H13C 109.5
H13B C13 H13C 109.5
C6 C14 H14A 109.5
C6 C14 H14B 109.5
H14A C14 H14B 109.5
C6 C14 H14C 109.5
H14A C14 H14C 109.5
H14B C14 H14C 109.5
C7 C15 H15A 109.5
C7 C15 H15B 109.5
H15A C15 H15B 109.5
C7 C15 H15C 109.5
H15A C15 H15C 109.5
H15B C15 H15C 109.5
C7 C16 H16A 109.5
C7 C16 H16B 109.5
H16A C16 H16B 109.5
C7 C16 H16C 109.5
H16A C16 H16C 109.5
H16B C16 H16C 109.5
N1 C17 Cr1 178.9(4)
C23 C18 N1 117.9(4)
C23 C18 C19 123.5(4)
N1 C18 C19 118.6(4)
C20 C19 C18 117.0(5)
C20 C19 C25 121.4(5)
C18 C19 C25 121.6(4)
C21 C20 C19 121.0(5)
C21 C20 H20 119.5
C19 C20 H20 119.5
C20 C21 C22 120.9(5)
C20 C21 H21 119.6
C22 C21 H21 119.6
C21 C22 C23 120.6(5)
C21 C22 H22 119.7
C23 C22 H22 119.7
C18 C23 C22 117.0(5)
C18 C23 C24 120.2(4)
C22 C23 C24 122.8(5)
C23 C24 H24A 109.5
C23 C24 H24B 109.5
H24A C24 H24B 109.5
C23 C24 H24C 109.5
H24A C24 H24C 109.5
H24B C24 H24C 109.5
C19 C25 H25A 109.5
C19 C25 H25B 109.5
H25A C25 H25B 109.5
C19 C25 H25C 109.5
H25A C25 H25C 109.5
H25B C25 H25C 109.5
C27 C26 C31 114.1(4)
C27 C26 B1 126.2(4)
C31 C26 B1 119.6(3)
F27 C27 C26 121.6(4)
F27 C27 C28 114.9(3)
C26 C27 C28 123.5(4)
F28 C28 C29 120.1(4)
F28 C28 C27 120.1(4)
C29 C28 C27 119.8(4)
F29 C29 C28 120.4(4)
F29 C29 C30 120.6(4)
C28 C29 C30 119.0(4)
F30 C30 C31 120.9(4)
F30 C30 C29 119.6(4)
C31 C30 C29 119.6(4)
F31 C31 C30 116.2(4)
F31 C31 C26 119.7(4)
C30 C31 C26 124.1(4)
C33 C32 C37 112.4(4)
C33 C32 B1 128.4(4)
C37 C32 B1 118.5(4)
F33 C33 C34 114.8(4)
F33 C33 C32 120.6(4)
C34 C33 C32 124.6(4)
F34 C34 C35 120.3(4)
F34 C34 C33 120.3(4)
C35 C34 C33 119.4(4)
F35 C35 C36 120.4(4)
F35 C35 C34 120.1(4)
C36 C35 C34 119.4(4)
F36 C36 C35 120.5(4)
F36 C36 C37 120.4(4)
C35 C36 C37 119.1(4)
F37 C37 C36 115.8(4)
F37 C37 C32 119.2(4)
C36 C37 C32 125.0(4)
C39 C38 C43 113.6(4)
C39 C38 B1 128.0(4)
C43 C38 B1 117.6(4)
F39 C39 C38 121.4(4)
F39 C39 C40 114.5(4)
C38 C39 C40 124.1(4)
F40 C40 C41 119.9(4)
F40 C40 C39 120.4(4)
C41 C40 C39 119.6(4)
F41 C41 C40 120.7(4)
F41 C41 C42 120.2(4)
C40 C41 C42 119.1(4)
F42 C42 C41 120.3(4)
F42 C42 C43 120.5(4)
C41 C42 C43 119.2(4)
F43 C43 C42 116.3(4)
F43 C43 C38 119.2(4)
C42 C43 C38 124.4(4)
C45 C44 C49 112.8(4)
C45 C44 B1 127.3(4)
C49 C44 B1 119.4(3)
F45 C45 C46 115.2(4)
F45 C45 C44 120.6(4)
C46 C45 C44 124.1(4)
F46 C46 C47 119.8(4)
F46 C46 C45 120.5(4)
C47 C46 C45 119.7(4)
F47 C47 C46 120.5(4)
F47 C47 C48 120.4(4)
C46 C47 C48 119.1(4)
F48 C48 C47 119.8(4)
F48 C48 C49 120.8(4)
C47 C48 C49 119.4(4)
F49 C49 C48 115.9(4)
F49 C49 C44 119.2(3)
C48 C49 C44 124.9(4)
C51 C50 H50A 109.5
C51 C50 H50B 109.5
H50A C50 H50B 109.5
C51 C50 H50C 109.5
H50A C50 H50C 109.5
H50B C50 H50C 109.5
C52 C51 C56 118.7(5)
C52 C51 C50 121.1(6)
C56 C51 C50 120.2(6)
C51 C52 C53 120.7(6)
C51 C52 H52A 119.6
C53 C52 H52A 119.6
C54 C53 C52 120.9(6)
C54 C53 H53A 119.6
C52 C53 H53A 119.6
C55 C54 C53 120.5(6)
C55 C54 H54A 119.8
C53 C54 H54A 119.8
C54 C55 C56 119.4(6)
C54 C55 H55A 120.3
C56 C55 H55A 120.3
C51 C56 C55 119.9(6)
C51 C56 H56A 120.1
C55 C56 H56A 120.1
C17 Cr1 C12 119.66(18)
C17 Cr1 C1 117.59(18)
C12 Cr1 C1 122.72(17)
C17 Cr1 C8 141.87(18)
C12 Cr1 C8 38.43(17)
C1 Cr1 C8 91.44(17)
C17 Cr1 C11 84.07(19)
C12 Cr1 C11 37.28(17)
C1 Cr1 C11 154.9(2)
C8 Cr1 C11 63.6(2)
C17 Cr1 C4 114.02(19)
C12 Cr1 C4 94.76(19)
C1 Cr1 C4 63.04(17)
C8 Cr1 C4 100.70(18)
C11 Cr1 C4 122.0(2)
C17 Cr1 C2 83.07(19)
C12 Cr1 C2 154.33(18)
C1 Cr1 C2 37.29(16)
C8 Cr1 C2 128.72(18)
C11 Cr1 C2 167.08(19)
C4 Cr1 C2 63.02(19)
C17 Cr1 C3 81.26(19)
C12 Cr1 C3 127.9(2)
C1 Cr1 C3 62.83(18)
C8 Cr1 C3 136.33(19)
C11 Cr1 C3 137.9(2)
C4 Cr1 C3 37.12(17)
C2 Cr1 C3 38.10(19)
C17 Cr1 C5 143.44(17)
C12 Cr1 C5 91.01(17)
C1 Cr1 C5 38.29(15)
C8 Cr1 C5 74.57(16)
C11 Cr1 C5 128.27(18)
C4 Cr1 C5 38.13(15)
C2 Cr1 C5 63.68(17)
C3 Cr1 C5 63.38(17)
C17 Cr1 C9 110.62(19)
C12 Cr1 C9 63.0(2)
C1 Cr1 C9 95.54(19)
C8 Cr1 C9 37.68(17)
C11 Cr1 C9 63.1(2)
C4 Cr1 C9 135.35(19)
C2 Cr1 C9 123.1(2)
C3 Cr1 C9 158.4(2)
C5 Cr1 C9 100.58(18)
C17 Cr1 C10 78.50(19)
C12 Cr1 C10 63.08(19)
C1 Cr1 C10 129.2(2)
C8 Cr1 C10 63.65(18)
C11 Cr1 C10 38.0(2)
C4 Cr1 C10 157.75(19)
C2 Cr1 C10 138.9(2)
C3 Cr1 C10 159.71(19)
C5 Cr1 C10 136.79(19)
C9 Cr1 C10 37.78(19)
C17 N1 C18 175.4(5)

loop_
_geom_bond_atom_site_label_1
_geom_bond_atom_site_label_2
_geom_bond_distance
B1 C26 1.648(6)
B1 C32 1.649(6)
B1 C38 1.661(6)
B1 C44 1.663(6)
C1 C2 1.391(6)
C1 C5 1.428(6)
C1 Cr1 2.173(4)
C1 H1 0.9400
C2 C3 1.422(7)
C2 Cr1 2.178(5)
C2 H2 0.9400
C3 C4 1.387(6)
C3 Cr1 2.179(5)
C3 H3 0.9400
C4 C5 1.424(6)
C4 Cr1 2.177(4)
C4 H4 0.9400
C5 C6 1.525(6)
C5 Cr1 2.181(4)
C6 C14 1.531(6)
C6 C13 1.536(6)
C6 C7 1.572(6)
C7 C8 1.528(6)
C7 C15 1.534(7)
C7 C16 1.536(7)
C8 C9 1.409(6)
C8 C12 1.428(6)
C8 Cr1 2.175(4)
C9 C10 1.419(7)
C9 Cr1 2.187(5)
C9 H9 0.9400
C10 C11 1.425(7)
C10 Cr1 2.196(5)
C10 H10 0.9400
C11 C12 1.386(6)
C11 Cr1 2.175(4)
C11 H11 0.9400
C12 Cr1 2.162(4)
C12 H12 0.9400
C13 H13A 0.9700
C13 H13B 0.9700
C13 H13C 0.9700
C14 H14A 0.9700
C14 H14B 0.9700
C14 H14C 0.9700
C15 H15A 0.9700
C15 H15B 0.9700
C15 H15C 0.9700
C16 H16A 0.9700
C16 H16B 0.9700
C16 H16C 0.9700
C17 N1 1.176(5)
C17 Cr1 1.932(5)
C18 C23 1.389(6)
C18 N1 1.395(6)
C18 C19 1.405(7)
C19 C20 1.379(6)
C19 C25 1.496(7)
C20 C21 1.378(8)
C20 H20 0.9400
C21 C22 1.382(8)
C21 H21 0.9400
C22 C23 1.393(7)
C22 H22 0.9400
C23 C24 1.501(7)
C24 H24A 0.9700
C24 H24B 0.9700
C24 H24C 0.9700
C25 H25A 0.9700
C25 H25B 0.9700
C25 H25C 0.9700
C26 C27 1.377(5)
C26 C31 1.389(5)
C27 F27 1.346(5)
C27 C28 1.398(6)
C28 F28 1.343(4)
C28 C29 1.365(6)
C29 F29 1.340(5)
C29 C30 1.377(6)
C30 F30 1.351(5)
C30 C31 1.376(6)
C31 F31 1.349(4)
C32 C33 1.383(5)
C32 C37 1.394(6)
C33 F33 1.363(5)
C33 C34 1.382(6)
C34 F34 1.346(5)
C34 C35 1.371(6)
C35 F35 1.345(5)
C35 C36 1.359(6)
C36 F36 1.347(5)
C36 C37 1.379(6)
C37 F37 1.353(4)
C38 C39 1.369(6)
C38 C43 1.393(5)
C39 F39 1.361(5)
C39 C40 1.387(6)
C40 F40 1.344(5)
C40 C41 1.369(6)
C41 F41 1.343(5)
C41 C42 1.371(6)
C42 F42 1.343(4)
C42 C43 1.375(6)
C43 F43 1.346(4)
C44 C45 1.390(5)
C44 C49 1.391(6)
C45 F45 1.346(4)
C45 C46 1.386(6)
C46 F46 1.346(4)
C46 C47 1.365(6)
C47 F47 1.350(4)
C47 C48 1.372(6)
C48 F48 1.350(5)
C48 C49 1.372(6)
C49 F49 1.363(4)
C50 C51 1.495(8)
C50 H50A 0.9700
C50 H50B 0.9700
C50 H50C 0.9700
C51 C52 1.347(8)
C51 C56 1.399(8)
C52 C53 1.373(8)
C52 H52A 0.9400
C53 C54 1.356(9)
C53 H53A 0.9400
C54 C55 1.347(9)
C54 H54A 0.9400
C55 C56 1.399(8)
C55 H55A 0.9400
C56 H56A 0.9400
